data_4319922
loop_
_publ_author_name
'Vivian Wing-Wah Yam'
'Chi-Ho Lam'
'Wendy Kit-Mai Fung'
'Kung-Kai Cheung'

_publ_section_title
;
 Syntheses, Photophysics, and Photochemistry of Trinuclear Copper(I)
 Thiolate and Hexanuclear Copper(I) Selenolate Complexes: X-ray Crystal
 Structures of [Cu6(\m-dppm)4(\m3-SePh)4](BF4)2 and
 [Cu6{\m-(Ph2P)2NH}4(\m3-SePh)4](BF4)2
;
_journal_name_full 'Inorganic Chemistry'
_journal_page_first 3435
_journal_page_last 3442
_journal_paper_doi 10.1021/ic0012322
_journal_volume 40
_journal_year 2001
_chemical_formula_moiety '(C120H104N4P8Se4Cu6)2+ 2(BF4)- 3(CH3)2CO'
_chemical_formula_sum 'C129 H118 B2 Cu6 F8 N4 O3 P8 Se4'
_chemical_formula_weight 2890.89
_space_group_IT_number 4
_symmetry_cell_setting monoclinic
_symmetry_Int_Tables_number 4
_symmetry_space_group_name_Hall 'P 2yb'
_symmetry_space_group_name_H-M 'P 1 21 1'
_audit_creation_date 'Thu Jan  6 17:51:00 2000'
_audit_creation_method 'from TEXRAY.INF file'
_cell_angle_alpha 90
_cell_angle_beta 99.20(2)
_cell_angle_gamma 90
_cell_formula_units_Z 2
_cell_length_a 17.718(3)
_cell_length_b 15.838(3)
_cell_length_c 25.509(3)
_cell_measurement_reflns_used 0
_cell_measurement_temperature 301.2
_cell_measurement_theta_max 0.0
_cell_measurement_theta_min 0.0
_cell_volume 7066(2)
_computing_cell_refinement 'MAR Data Collection Software & DENZO'
_computing_data_collection 'MAR Data Collection Software & DENZO'
_computing_data_reduction teXsan
_computing_publication_material teXsan
_computing_structure_refinement teXsan
_computing_structure_solution 'DIRDIF92 (Patty)'
_diffrn_ambient_temperature 301.2
_diffrn_measurement_device 'MAR IPDS'
_diffrn_measurement_method oscillation
_diffrn_orient_matrix_UB_11 0.00000
_diffrn_orient_matrix_UB_12 0.00000
_diffrn_orient_matrix_UB_13 0.00000
_diffrn_orient_matrix_UB_21 0.00000
_diffrn_orient_matrix_UB_22 0.00000
_diffrn_orient_matrix_UB_23 0.00000
_diffrn_orient_matrix_UB_31 0.00000
_diffrn_orient_matrix_UB_32 0.00000
_diffrn_orient_matrix_UB_33 0.00000
_diffrn_radiation_detector 'imaging plate'
_diffrn_radiation_monochromator graphite
_diffrn_radiation_source 'X-ray tube'
_diffrn_radiation_type MoKalpha
_diffrn_radiation_wavelength 0.7107
_diffrn_reflns_av_R_equivalents 0.00
_diffrn_reflns_limit_h_max 20
_diffrn_reflns_limit_h_min 0
_diffrn_reflns_limit_k_max 18
_diffrn_reflns_limit_k_min 0
_diffrn_reflns_limit_l_max 29
_diffrn_reflns_limit_l_min -30
_diffrn_reflns_number 11556
_diffrn_reflns_theta_max 24.86
_diffrn_standards_decay_% 0.00
_diffrn_standards_interval_count 0
_diffrn_standards_number 0
_exptl_absorpt_coefficient_mu 2.065
_exptl_absorpt_correction_type none
_exptl_crystal_colour yellow
_exptl_crystal_density_diffrn 1.359
_exptl_crystal_density_meas 0.000
_exptl_crystal_description prism
_exptl_crystal_F_000 2912.00
_exptl_crystal_size_max 0.250
_exptl_crystal_size_mid 0.200
_exptl_crystal_size_min 0.070
_refine_diff_density_max 1.76
_refine_diff_density_min -0.79
_refine_ls_extinction_coef 0.00000
_refine_ls_extinction_method none
_refine_ls_goodness_of_fit_obs 2.357
_refine_ls_hydrogen_treatment noref
_refine_ls_matrix_type full
_refine_ls_number_parameters 765
_refine_ls_number_reflns 7759
_refine_ls_number_restraints 0
_refine_ls_R_factor_obs 0.0793
_refine_ls_shift/esd_max 0.1620
_refine_ls_structure_factor_coef F
_refine_ls_weighting_scheme sigma
_refine_ls_wR_factor_obs 0.1071
_reflns_number_observed 7759
_reflns_number_total 11556
_reflns_observed_criterion 3.00
_cod_data_source_file ic0012322_2.cif
_cod_data_source_block ip710_complex_13_14121999
_cod_depositor_comments
;
The following automatic conversions were performed:

'_atom_site_thermal_displace_type' tag value 'Uij' was replaced with
'Uani' value 282 times.

Automatic conversion script
Id: cif_fix_values 1646 2011-03-28 12:23:43Z adriana 
;
_cod_original_cell_volume 7066(1)
_cod_original_sg_symbol_H-M 'P 21 '
_cod_original_formula_sum 'C129 H118 B2 Cu6 F8 N4 O3 P8 Se4 '
_cod_database_code 4319922

loop_
_symmetry_equiv_pos_as_xyz
'   +x,   +y,   +z'
'   -x,1/2+y,   -z'

loop_
_atom_site_aniso_label
_atom_site_aniso_U_11
_atom_site_aniso_U_22
_atom_site_aniso_U_33
_atom_site_aniso_U_12
_atom_site_aniso_U_13
_atom_site_aniso_U_23
Se(1) 0.044(1) 0.044(1) 0.0392(9) -0.003(1) 0.0113(8) -0.0040(10)
Se(2) 0.043(1) 0.044(1) 0.0378(9) 0.004(1) 0.0051(8) -0.0032(9)
Se(3) 0.042(1) 0.039(1) 0.049(1) -0.003(1) 0.0055(9) 0.0012(10)
Se(4) 0.042(1) 0.040(1) 0.055(1) 0.003(1) 0.0134(10) 0.002(1)
Cu(1) 0.040(1) 0.042(1) 0.046(1) -0.001(1) 0.0087(9) -0.005(1)
Cu(2) 0.047(2) 0.057(2) 0.046(1) 0.002(1) 0.007(1) 0.000(1)
Cu(3) 0.040(1) 0.052(2) 0.048(1) -0.001(2) 0.0091(10) 0.001(1)
Cu(4) 0.045(2) 0.058(2) 0.050(1) -0.001(1) 0.011(1) 0.006(1)
Cu(5) 0.048(2) 0.046(2) 0.053(2) 0.002(1) 0.014(1) -0.004(1)
Cu(6) 0.046(2) 0.044(2) 0.051(1) -0.001(1) 0.006(1) -0.004(1)
P(1) 0.043(3) 0.040(3) 0.041(3) 0.000(3) 0.008(2) -0.004(2)
P(2) 0.036(3) 0.039(3) 0.050(3) -0.002(3) 0.011(2) -0.002(3)
P(3) 0.046(3) 0.059(4) 0.040(3) 0.007(3) 0.014(2) 0.007(3)
P(4) 0.040(3) 0.047(3) 0.051(3) -0.002(3) 0.007(2) 0.006(3)
P(5) 0.038(3) 0.061(4) 0.050(3) -0.003(3) 0.010(2) -0.001(3)
P(6) 0.043(3) 0.060(4) 0.044(3) -0.002(3) 0.008(2) 0.003(3)
P(7) 0.038(3) 0.040(3) 0.049(3) -0.006(3) 0.010(2) -0.002(2)
P(8) 0.042(3) 0.039(3) 0.048(3) 0.000(3) 0.007(2) -0.003(2)
N(1) 0.05(1) 0.04(1) 0.032(8) 0.015(8) -0.004(7) -0.006(7)
N(2) 0.032(9) 0.05(1) 0.047(10) -0.011(8) 0.003(7) -0.004(8)
N(3) 0.031(9) 0.11(2) 0.045(9) 0.00(1) 0.004(7) 0.01(1)
N(4) 0.05(1) 0.10(2) 0.06(1) 0.00(1) 0.005(8) 0.01(1)

loop_
_atom_site_label
_atom_site_fract_x
_atom_site_fract_y
_atom_site_fract_z
_atom_site_U_iso_or_equiv
_atom_site_thermal_displace_type
_atom_site_calc_flag
_atom_site_calc_attached_atom
Se(1) 0.0257(1) 0.0039 0.18277(7) 0.0417(6) Uani ? ?
Se(2) 0.0271(1) -0.0172 0.32199(7) 0.0420(6) Uani ? ?
Se(3) 0.2078(1) -0.1204(2) 0.26814(8) 0.0437(6) Uani ? ?
Se(4) 0.2060(1) 0.1066(2) 0.27411(9) 0.0451(6) Uani ? ?
Cu(1) -0.0769(1) -0.0069(2) 0.24116(9) 0.0424(6) Uani ? ?
Cu(2) 0.1621(2) -0.0415(2) 0.33827(10) 0.0501(8) Uani ? ?
Cu(3) 0.3124(1) -0.0042(2) 0.28400(9) 0.0465(7) Uani ? ?
Cu(4) 0.1611(2) 0.0255(2) 0.1951(1) 0.0508(8) Uani ? ?
Cu(5) 0.0745(2) 0.1105(2) 0.2831(1) 0.0483(8) Uani ? ?
Cu(6) 0.0752(1) -0.1225(2) 0.2324(1) 0.0473(8) Uani ? ?
P(1) -0.1410(3) -0.1316(4) 0.2188(2) 0.041(2) Uani ? ?
P(2) -0.1408(3) 0.1187(4) 0.2500(2) 0.041(2) Uani ? ?
P(3) 0.2305(3) -0.0194(4) 0.4181(2) 0.047(2) Uani ? ?
P(4) 0.3761(3) -0.0062(5) 0.3695(2) 0.046(1) Uani ? ?
P(5) 0.3755(3) -0.0044(5) 0.2123(2) 0.050(2) Uani ? ?
P(6) 0.2297(3) -0.0005(5) 0.1316(2) 0.049(2) Uani ? ?
P(7) -0.0007(3) 0.2255(4) 0.2722(2) 0.042(2) Uani ? ?
P(8) -0.0014(3) -0.2366(4) 0.2268(2) 0.043(2) Uani ? ?
F(1) 0.493(2) 0.030(2) 0.595(1) 0.19(1) Uani ? ?
F(2) 0.431(2) -0.033(2) 0.523(1) 0.20(1) Uani ? ?
F(3) 0.418(2) -0.056(2) 0.611(1) 0.20(1) Uani ? ?
F(4) 0.386(3) 0.059(4) 0.565(2) 0.31(3) Uani ? ?
F(5) 0.368(3) 0.428(4) 0.091(2) 0.43(3) Uani ? ?
F(6) 0.233(3) 0.467(4) 0.078(2) 0.36(3) Uani ? ?
F(7) 0.263(3) 0.560(4) 0.056(2) 0.37(3) Uani ? ?
F(8) 0.325(3) 0.551(4) 0.129(2) 0.38(2) Uani ? ?
O(1) -0.180(1) 0.355(2) 0.3063(9) 0.097(6) Uani ? ?
O(2) 0.180(2) 0.129(2) 0.842(1) 0.124(8) Uani ? ?
O(3) 0.737(3) -0.005(4) 0.507(2) 0.24(2) Uani ? ?
N(1) -0.0923(10) -0.214(1) 0.1972(6) 0.042(5) Uani ? ?
N(2) -0.0914(9) 0.202(1) 0.2823(6) 0.044(5) Uani ? ?
N(3) 0.3259(9) -0.019(1) 0.4198(6) 0.061(6) Uani ? ?
N(4) 0.326(1) -0.010(2) 0.1514(7) 0.071(6) Uani ? ?
C(1) -0.008(1) -0.030(1) 0.1094(8) 0.048(5) Uani ? ?
C(2) 0.010(1) -0.109(1) 0.0925(8) 0.043(5) Uani ? ?
C(3) -0.017(1) -0.134(2) 0.0398(9) 0.064(6) Uani ? ?
C(4) -0.065(2) -0.075(2) 0.005(1) 0.075(7) Uani ? ?
C(5) -0.0800(10) -0.002(2) 0.0225(7) 0.041(4) Uani ? ?
C(6) -0.059(1) 0.031(2) 0.0792(9) 0.066(6) Uani ? ?
C(7) -0.004(1) 0.018(1) 0.3876(7) 0.041(5) Uani ? ?
C(8) -0.054(1) -0.039(2) 0.4083(9) 0.055(6) Uani ? ?
C(9) -0.0774(10) -0.009(1) 0.4587(6) 0.039(4) Uani ? ?
C(10) -0.058(2) 0.063(2) 0.480(1) 0.071(7) Uani ? ?
C(11) -0.012(1) 0.119(2) 0.4575(9) 0.058(6) Uani ? ?
C(12) 0.012(1) 0.100(1) 0.4108(8) 0.046(5) Uani ? ?
C(13) 0.239(1) -0.231(2) 0.2949(9) 0.060(6) Uani ? ?
C(14) 0.284(2) -0.279(2) 0.269(1) 0.097(10) Uani ? ?
C(15) 0.305(3) -0.360(4) 0.292(2) 0.13(2) Uani ? ?
C(16) 0.275(3) -0.392(3) 0.334(2) 0.14(1) Uani ? ?
C(17) 0.228(2) -0.348(2) 0.356(1) 0.100(10) Uani ? ?
C(18) 0.208(2) -0.266(2) 0.338(1) 0.082(8) Uani ? ?
C(19) 0.239(1) 0.217(2) 0.2536(9) 0.054(6) Uani ? ?
C(20) 0.286(2) 0.268(2) 0.292(1) 0.076(8) Uani ? ?
C(21) 0.306(2) 0.353(2) 0.274(1) 0.102(10) Uani ? ?
C(22) 0.278(3) 0.382(3) 0.223(2) 0.14(1) Uani ? ?
C(23) 0.225(2) 0.339(3) 0.189(2) 0.11(1) Uani ? ?
C(24) 0.209(2) 0.251(2) 0.203(1) 0.077(8) Uani ? ?
C(25) -0.216(1) -0.121(2) 0.1647(9) 0.053(5) Uani ? ?
C(26) -0.198(1) -0.116(2) 0.1120(10) 0.064(6) Uani ? ?
C(27) -0.257(2) -0.100(2) 0.072(1) 0.077(8) Uani ? ?
C(28) -0.335(2) -0.088(2) 0.079(1) 0.093(9) Uani ? ?
C(29) -0.354(2) -0.090(2) 0.127(1) 0.095(10) Uani ? ?
C(30) -0.293(1) -0.110(2) 0.1715(10) 0.068(7) Uani ? ?
C(31) -0.188(1) -0.177(1) 0.2705(8) 0.040(5) Uani ? ?
C(32) -0.217(2) -0.259(2) 0.268(1) 0.077(7) Uani ? ?
C(33) -0.261(2) -0.290(2) 0.305(1) 0.086(9) Uani ? ?
C(34) -0.269(2) -0.237(2) 0.348(1) 0.081(8) Uani ? ?
C(35) -0.236(2) -0.155(2) 0.352(1) 0.078(8) Uani ? ?
C(36) -0.198(1) -0.123(2) 0.3141(9) 0.060(6) Uani ? ?
C(37) -0.190(1) 0.160(1) 0.1894(7) 0.037(5) Uani ? ?
C(38) -0.203(1) 0.110(2) 0.1451(10) 0.065(6) Uani ? ?
C(39) -0.245(2) 0.137(2) 0.097(1) 0.086(9) Uani ? ?
C(40) -0.276(2) 0.221(2) 0.095(1) 0.083(8) Uani ? ?
C(41) -0.269(2) 0.273(2) 0.140(1) 0.095(10) Uani ? ?
C(42) -0.222(2) 0.244(2) 0.185(1) 0.074(7) Uani ? ?
C(43) -0.214(1) 0.107(2) 0.2899(9) 0.054(5) Uani ? ?
C(44) -0.288(1) 0.091(2) 0.2685(10) 0.065(7) Uani ? ?
C(45) -0.349(2) 0.075(2) 0.301(1) 0.094(10) Uani ? ?
C(46) -0.324(2) 0.071(2) 0.355(1) 0.085(8) Uani ? ?
C(47) -0.250(1) 0.085(2) 0.3789(10) 0.065(6) Uani ? ?
C(48) -0.192(1) 0.107(2) 0.3477(9) 0.057(6) Uani ? ?
C(49) 0.213(1) 0.078(1) 0.4549(8) 0.041(5) Uani ? ?
C(50) 0.204(1) 0.084(1) 0.5036(8) 0.050(5) Uani ? ?
C(51) 0.185(2) 0.156(2) 0.528(1) 0.097(10) Uani ? ?
C(52) 0.184(2) 0.233(3) 0.500(2) 0.12(1) Uani ? ?
C(53) 0.195(2) 0.231(2) 0.449(1) 0.086(9) Uani ? ?
C(54) 0.209(2) 0.151(2) 0.426(1) 0.069(7) Uani ? ?
C(55) 0.213(2) -0.106(2) 0.463(1) 0.070(7) Uani ? ?
C(56) 0.137(1) -0.125(2) 0.4689(9) 0.057(6) Uani ? ?
C(57) 0.115(2) -0.190(2) 0.498(1) 0.088(9) Uani ? ?
C(58) 0.173(2) -0.238(2) 0.524(1) 0.096(10) Uani ? ?
C(59) 0.252(2) -0.226(3) 0.519(1) 0.11(1) Uani ? ?
C(60) 0.274(2) -0.158(2) 0.491(1) 0.080(8) Uani ? ?
C(61) 0.446(1) -0.088(2) 0.3841(9) 0.052(6) Uani ? ?
C(62) 0.522(2) -0.075(2) 0.406(1) 0.078(8) Uani ? ?
C(63) 0.570(2) -0.144(2) 0.416(1) 0.096(10) Uani ? ?
C(64) 0.547(2) -0.225(2) 0.410(1) 0.094(10) Uani ? ?
C(65) 0.474(2) -0.240(2) 0.387(1) 0.091(9) Uani ? ?
C(66) 0.424(1) -0.172(2) 0.3746(10) 0.063(7) Uani ? ?
C(67) 0.429(1) 0.096(2) 0.3865(9) 0.056(6) Uani ? ?
C(68) 0.468(2) 0.131(2) 0.351(1) 0.10(1) Uani ? ?
C(69) 0.505(2) 0.206(3) 0.361(1) 0.10(1) Uani ? ?
C(70) 0.506(2) 0.250(3) 0.405(2) 0.11(1) Uani ? ?
C(71) 0.465(3) 0.221(3) 0.437(2) 0.13(1) Uani ? ?
C(72) 0.423(2) 0.138(2) 0.431(1) 0.10(1) Uani ? ?
C(73) 0.439(1) 0.083(2) 0.2020(10) 0.062(7) Uani ? ?
C(74) 0.424(2) 0.159(2) 0.216(1) 0.094(10) Uani ? ?
C(75) 0.467(2) 0.230(3) 0.210(2) 0.12(1) Uani ? ?
C(76) 0.527(2) 0.216(3) 0.181(2) 0.11(1) Uani ? ?
C(77) 0.543(2) 0.145(3) 0.165(1) 0.10(1) Uani ? ?
C(78) 0.500(2) 0.069(2) 0.177(1) 0.081(8) Uani ? ?
C(79) 0.438(1) -0.096(2) 0.2153(9) 0.056(6) Uani ? ?
C(80) 0.499(2) -0.097(2) 0.256(1) 0.083(8) Uani ? ?
C(81) 0.550(2) -0.169(2) 0.262(1) 0.093(10) Uani ? ?
C(82) 0.537(2) -0.239(3) 0.230(2) 0.13(1) Uani ? ?
C(83) 0.478(3) -0.237(4) 0.182(2) 0.16(2) Uani ? ?
C(84) 0.422(2) -0.161(3) 0.177(1) 0.11(1) Uani ? ?
C(85) 0.211(1) -0.096(1) 0.0913(9) 0.050(6) Uani ? ?
C(86) 0.203(1) -0.105(2) 0.0426(9) 0.055(6) Uani ? ?
C(87) 0.177(2) -0.175(3) 0.005(2) 0.12(1) Uani ? ?
C(88) 0.182(2) -0.249(3) 0.033(2) 0.11(1) Uani ? ?
C(89) 0.191(2) -0.251(3) 0.085(2) 0.11(1) Uani ? ?
C(90) 0.202(2) -0.174(2) 0.114(1) 0.076(8) Uani ? ?
C(91) 0.212(2) 0.090(2) 0.0824(10) 0.065(7) Uani ? ?
C(92) 0.142(2) 0.109(2) 0.062(1) 0.071(7) Uani ? ?
C(93) 0.123(2) 0.180(3) 0.028(1) 0.11(1) Uani ? ?
C(94) 0.175(3) 0.230(3) 0.017(2) 0.13(1) Uani ? ?
C(95) 0.252(4) 0.222(5) 0.050(3) 0.20(2) Uani ? ?
C(96) 0.278(2) 0.143(2) 0.079(1) 0.10(1) Uani ? ?
C(97) 0.031(1) 0.305(1) 0.3223(8) 0.045(5) Uani ? ?
C(98) -0.001(1) 0.318(2) 0.3684(10) 0.064(7) Uani ? ?
C(99) 0.029(1) 0.379(2) 0.4065(10) 0.069(6) Uani ? ?
C(100) 0.092(2) 0.426(2) 0.396(1) 0.074(7) Uani ? ?
C(101) 0.124(2) 0.414(2) 0.352(1) 0.084(8) Uani ? ?
C(102) 0.095(1) 0.352(2) 0.3137(9) 0.060(6) Uani ? ?
C(103) -0.013(1) 0.287(1) 0.2113(8) 0.048(5) Uani ? ?
C(104) -0.042(1) 0.371(2) 0.2087(10) 0.069(7) Uani ? ?
C(105) -0.052(2) 0.415(2) 0.159(1) 0.086(9) Uani ? ?
C(106) -0.033(2) 0.375(2) 0.118(1) 0.083(8) Uani ? ?
C(107) -0.009(2) 0.296(2) 0.118(1) 0.075(8) Uani ? ?
C(108) 0.003(2) 0.256(2) 0.165(1) 0.069(7) Uani ? ?
C(109) -0.014(1) -0.300(1) 0.2831(8) 0.046(5) Uani ? ?
C(110) -0.002(2) -0.263(2) 0.334(1) 0.068(7) Uani ? ?
C(111) -0.016(2) -0.308(2) 0.378(1) 0.089(9) Uani ? ?
C(112) -0.035(2) -0.389(2) 0.373(1) 0.074(7) Uani ? ?
C(113) -0.049(2) -0.429(2) 0.325(1) 0.080(8) Uani ? ?
C(114) -0.038(1) -0.386(2) 0.2804(9) 0.065(6) Uani ? ?
C(115) 0.030(1) -0.315(1) 0.1828(8) 0.049(5) Uani ? ?
C(116) 0.096(2) -0.361(2) 0.205(1) 0.076(8) Uani ? ?
C(117) 0.125(2) -0.425(2) 0.169(1) 0.079(8) Uani ? ?
C(118) 0.090(2) -0.438(2) 0.120(1) 0.081(8) Uani ? ?
C(119) 0.028(1) -0.392(2) 0.1021(10) 0.067(6) Uani ? ?
C(120) -0.006(1) -0.331(2) 0.1289(10) 0.063(7) Uani ? ?
C(121) -0.236(2) 0.370(3) 0.325(2) 0.12(1) Uani ? ?
C(122) -0.315(3) 0.322(3) 0.319(2) 0.14(2) Uani ? ?
C(123) -0.232(3) 0.451(3) 0.363(2) 0.15(2) Uani ? ?
C(124) 0.220(5) 0.115(5) 0.872(3) 0.22(3) Uani ? ?
C(125) 0.228(3) 0.035(4) 0.912(2) 0.17(2) Uani ? ?
C(126) 0.307(7) 0.134(8) 0.875(4) 0.40(6) Uani ? ?
C(127) 0.675(3) 0.006(5) 0.526(2) 0.19(2) Uani ? ?
C(128) 0.627(3) 0.086(4) 0.517(2) 0.16(2) Uani ? ?
C(129) 0.655(4) -0.072(5) 0.562(3) 0.20(2) Uani ? ?
B(1) 0.429(5) -0.005(7) 0.570(4) 0.19(3) Uani ? ?
B(2) 0.314(8) 0.49(1) 0.096(6) 0.38(6) Uani ? ?
H(1) 0.0411 -0.1461 0.1156 0.0533 Uani ? ?
H(2) -0.0050 -0.1875 0.0270 0.0763 Uani ? ?
H(3) -0.0855 -0.0909 -0.0310 0.0926 Uani ? ?
H(4) -0.1075 0.0348 -0.0027 0.0504 Uani ? ?
H(5) -0.0763 0.0824 0.0918 0.0783 Uani ? ?
H(6) -0.0697 -0.0905 0.3916 0.0671 Uani ? ?
H(7) -0.1087 -0.0450 0.4759 0.0463 Uani ? ?
H(8) -0.0753 0.0771 0.5115 0.0875 Uani ? ?
H(9) 0.0031 0.1703 0.4745 0.0699 Uani ? ?
H(10) 0.0394 0.1401 0.3941 0.0547 Uani ? ?
H(11) 0.2971 -0.2643 0.2349 0.1189 Uani ? ?
H(12) 0.3528 -0.3761 0.2867 0.1749 Uani ? ?
H(13) 0.2814 -0.4503 0.3428 0.1674 Uani ? ?
H(14) 0.2086 -0.3695 0.3876 0.1192 Uani ? ?
H(15) 0.1732 -0.2333 0.3540 0.0990 Uani ? ?
H(16) 0.3052 0.2455 0.3256 0.0876 Uani ? ?
H(17) 0.3368 0.3882 0.3013 0.1135 Uani ? ?
H(18) 0.2982 0.4345 0.2127 0.1616 Uani ? ?
H(19) 0.1995 0.3623 0.1555 0.1355 Uani ? ?
H(20) 0.1787 0.2156 0.1788 0.0915 Uani ? ?
H(21) -0.1469 -0.1253 0.1055 0.0770 Uani ? ?
H(22) -0.2455 -0.0965 0.0370 0.0927 Uani ? ?
H(23) -0.3745 -0.0820 0.0497 0.1096 Uani ? ?
H(24) -0.4040 -0.0776 0.1339 0.1154 Uani ? ?
H(25) -0.3057 -0.1172 0.2056 0.0776 Uani ? ?
H(26) -0.2082 -0.2960 0.2398 0.0902 Uani ? ?
H(27) -0.2817 -0.3437 0.3026 0.1035 Uani ? ?
H(28) -0.2955 -0.2557 0.3742 0.0950 Uani ? ?
H(29) -0.2427 -0.1204 0.3810 0.0892 Uani ? ?
H(30) -0.1794 -0.0672 0.3164 0.0718 Uani ? ?
H(31) -0.1798 0.0556 0.1470 0.0744 Uani ? ?
H(32) -0.2532 0.1005 0.0677 0.1057 Uani ? ?
H(33) -0.3034 0.2399 0.0620 0.0983 Uani ? ?
H(34) -0.2928 0.3264 0.1390 0.1167 Uani ? ?
H(35) -0.2102 0.2800 0.2149 0.0892 Uani ? ?
H(36) -0.3024 0.0916 0.2306 0.0778 Uani ? ?
H(37) -0.4004 0.0693 0.2865 0.1168 Uani ? ?
H(38) -0.3620 0.0580 0.3781 0.0995 Uani ? ?
H(39) -0.2368 0.0806 0.4162 0.0746 Uani ? ?
H(40) -0.1415 0.1191 0.3647 0.0677 Uani ? ?
H(41) 0.2099 0.0340 0.5243 0.0584 Uani ? ?
H(42) 0.1712 0.1531 0.5621 0.1184 Uani ? ?
H(43) 0.1777 0.2855 0.5175 0.1404 Uani ? ?
H(44) 0.1935 0.2816 0.4292 0.0994 Uani ? ?
H(45) 0.2149 0.1498 0.3891 0.0826 Uani ? ?
H(46) 0.0979 -0.0899 0.4510 0.0677 Uani ? ?
H(47) 0.0638 -0.1987 0.5004 0.0981 Uani ? ?
H(48) 0.1605 -0.2827 0.5453 0.1143 Uani ? ?
H(49) 0.2894 -0.2651 0.5345 0.1259 Uani ? ?
H(50) 0.3253 -0.1475 0.4894 0.0911 Uani ? ?
H(51) 0.5411 -0.0188 0.4147 0.0919 Uani ? ?
H(52) 0.6225 -0.1334 0.4274 0.1178 Uani ? ?
H(53) 0.5795 -0.2710 0.4214 0.1107 Uani ? ?
H(54) 0.4598 -0.2948 0.3748 0.1055 Uani ? ?
H(55) 0.3722 -0.1828 0.3601 0.0734 Uani ? ?
H(56) 0.4707 0.1026 0.3184 0.1238 Uani ? ?
H(57) 0.5303 0.2298 0.3340 0.1337 Uani ? ?
H(58) 0.5339 0.3038 0.4104 0.1302 Uani ? ?
H(59) 0.4627 0.2521 0.4675 0.1633 Uani ? ?
H(60) 0.3921 0.1212 0.4567 0.1185 Uani ? ?
H(61) 0.3789 0.1670 0.2319 0.1215 Uani ? ?
H(62) 0.4559 0.2857 0.2210 0.1503 Uani ? ?
H(63) 0.5606 0.2586 0.1759 0.1360 Uani ? ?
H(64) 0.5809 0.1385 0.1433 0.1249 Uani ? ?
H(65) 0.5163 0.0146 0.1682 0.0970 Uani ? ?
H(66) 0.5084 -0.0501 0.2801 0.0981 Uani ? ?
H(67) 0.5930 -0.1633 0.2889 0.1126 Uani ? ?
H(68) 0.5619 -0.2903 0.2422 0.1581 Uani ? ?
H(69) 0.4830 -0.2606 0.1495 0.1565 Uani ? ?
H(70) 0.3728 -0.1604 0.1504 0.1288 Uani ? ?
H(71) 0.2153 -0.0551 0.0252 0.0641 Uani ? ?
H(72) 0.1630 -0.1687 -0.0328 0.1363 Uani ? ?
H(73) 0.1733 -0.2991 0.0129 0.1229 Uani ? ?
H(74) 0.1950 -0.3061 0.1023 0.1413 Uani ? ?
H(75) 0.2022 -0.1783 0.1513 0.0935 Uani ? ?
H(76) 0.1020 0.0729 0.0693 0.0836 Uani ? ?
H(77) 0.0725 0.1919 0.0146 0.1308 Uani ? ?
H(78) 0.1663 0.2689 -0.0106 0.1482 Uani ? ?
H(79) 0.2819 0.2712 0.0510 0.2291 Uani ? ?
H(80) 0.3295 0.1296 0.0948 0.1231 Uani ? ?
H(81) -0.0430 0.2853 0.3742 0.0768 Uani ? ?
H(82) 0.0069 0.3887 0.4367 0.0776 Uani ? ?
H(83) 0.1123 0.4666 0.4210 0.0869 Uani ? ?
H(84) 0.1678 0.4463 0.3478 0.0960 Uani ? ?
H(85) 0.1171 0.3438 0.2830 0.0666 Uani ? ?
H(86) -0.0537 0.3972 0.2407 0.0840 Uani ? ?
H(87) -0.0712 0.4719 0.1558 0.1042 Uani ? ?
H(88) -0.0370 0.4061 0.0853 0.0949 Uani ? ?
H(89) -0.0010 0.2683 0.0866 0.0939 Uani ? ?
H(90) 0.0245 0.2004 0.1657 0.0846 Uani ? ?
H(91) 0.0163 -0.2062 0.3379 0.0842 Uani ? ?
H(92) -0.0109 -0.2820 0.4117 0.1057 Uani ? ?
H(93) -0.0401 -0.4204 0.4038 0.0871 Uani ? ?
H(94) -0.0654 -0.4858 0.3223 0.0973 Uani ? ?
H(95) -0.0483 -0.4121 0.2465 0.0811 Uani ? ?
H(96) 0.1201 -0.3523 0.2411 0.0930 Uani ? ?
H(97) 0.1694 -0.4577 0.1829 0.0939 Uani ? ?
H(98) 0.1100 -0.4766 0.0977 0.1011 Uani ? ?
H(99) 0.0029 -0.4039 0.0664 0.0806 Uani ? ?
H(100) -0.0503 -0.3000 0.1125 0.0769 Uani ? ?
H(101) -0.3472 0.3492 0.3410 0.1737 Uani ? ?
H(102) -0.3376 0.3148 0.2855 0.1737 Uani ? ?
H(103) -0.3043 0.2649 0.3363 0.1737 Uani ? ?
H(104) -0.1923 0.4434 0.3914 0.1832 Uani ? ?
H(105) -0.2232 0.4992 0.3426 0.1832 Uani ? ?
H(106) -0.2797 0.4560 0.3749 0.1832 Uani ? ?
H(107) 0.1851 0.0353 0.9300 0.1943 Uani ? ?
H(108) 0.2232 -0.0169 0.8899 0.1943 Uani ? ?
H(109) 0.2735 0.0316 0.9355 0.1943 Uani ? ?
H(110) 0.3362 0.1231 0.9067 0.3369 Uani ? ?
H(111) 0.3245 0.1276 0.8452 0.3369 Uani ? ?
H(112) 0.3054 0.2052 0.8777 0.3369 Uani ? ?
H(113) 0.6587 0.1332 0.5365 0.1865 Uani ? ?
H(114) 0.6205 0.1025 0.4808 0.1865 Uani ? ?
H(115) 0.5821 0.0839 0.5301 0.1865 Uani ? ?
H(116) 0.6033 -0.0595 0.5695 0.2043 Uani ? ?
H(117) 0.6534 -0.1182 0.5405 0.2043 Uani ? ?
H(118) 0.6894 -0.0709 0.5917 0.2043 Uani ? ?

loop_
_atom_type_symbol
_atom_type_oxidation_number
_atom_type_number_in_cell
_atom_type_scat_dispersion_real
_atom_type_scat_dispersion_imag
_atom_type_scat_source
C 0 258 0.003 0.002 'International Tables'
H 0 236 0.000 0.000 'International Tables'
O 0 6 0.011 0.006 'International Tables'
B 0 4 0.001 0.001 'International Tables'
N 0 8 0.006 0.003 'International Tables'
F 0 16 0.017 0.010 'International Tables'
P 0 16 0.102 0.094 'International Tables'
Se 0 8 -0.093 2.226 'International Tables'
Cu 0 12 0.320 1.265 'International Tables'

loop_
_geom_angle_atom_site_label_1
_geom_angle_atom_site_label_2
_geom_angle_atom_site_label_3
_geom_angle
_geom_angle_site_symmetry_1
_geom_angle_site_symmetry_2
_geom_angle_site_symmetry_3
_geom_angle_publ_flag
Cu(1) Se(1) Cu(4) 136.9(1) ? ? ? yes
Cu(1) Se(1) Cu(6) 82.7(1) ? ? ? yes
Cu(1) Se(1) C(1) 114.1(6) ? ? ? yes
Cu(4) Se(1) Cu(6) 77.3(1) ? ? ? yes
Cu(4) Se(1) C(1) 108.2(6) ? ? ? yes
Cu(6) Se(1) C(1) 107.5(6) ? ? ? yes
Cu(1) Se(2) Cu(2) 136.6(1) ? ? ? yes
Cu(1) Se(2) Cu(5) 82.5(1) ? ? ? yes
Cu(1) Se(2) C(7) 114.5(6) ? ? ? yes
Cu(2) Se(2) Cu(5) 78.8(1) ? ? ? yes
Cu(2) Se(2) C(7) 108.2(6) ? ? ? yes
Cu(5) Se(2) C(7) 106.1(6) ? ? ? yes
Cu(2) Se(3) Cu(3) 80.5(1) ? ? ? yes
Cu(2) Se(3) Cu(6) 82.2(1) ? ? ? yes
Cu(2) Se(3) C(13) 108.5(7) ? ? ? yes
Cu(3) Se(3) Cu(6) 134.9(1) ? ? ? yes
Cu(3) Se(3) C(13) 115.6(8) ? ? ? yes
Cu(6) Se(3) C(13) 109.3(7) ? ? ? yes
Cu(3) Se(4) Cu(4) 81.7(1) ? ? ? yes
Cu(3) Se(4) Cu(5) 136.5(1) ? ? ? yes
Cu(3) Se(4) C(19) 113.6(7) ? ? ? yes
Cu(4) Se(4) Cu(5) 84.1(1) ? ? ? yes
Cu(4) Se(4) C(19) 109.1(7) ? ? ? yes
Cu(5) Se(4) C(19) 109.9(7) ? ? ? yes
Se(1) Cu(1) Se(2) 89.20(9) ? ? ? yes
Se(1) Cu(1) P(1) 106.5(2) ? ? ? yes
Se(1) Cu(1) P(2) 114.0(2) ? ? ? yes
Se(2) Cu(1) P(1) 114.2(2) ? ? ? yes
Se(2) Cu(1) P(2) 106.2(2) ? ? ? yes
P(1) Cu(1) P(2) 122.0(2) ? ? ? yes
Se(2) Cu(2) Se(3) 113.4(1) ? ? ? yes
Se(2) Cu(2) P(3) 121.1(2) ? ? ? yes
Se(3) Cu(2) P(3) 124.0(2) ? ? ? yes
Se(3) Cu(3) Se(4) 88.57(9) ? ? ? yes
Se(3) Cu(3) P(4) 111.7(2) ? ? ? yes
Se(3) Cu(3) P(5) 107.6(2) ? ? ? yes
Se(4) Cu(3) P(4) 110.3(2) ? ? ? yes
Se(4) Cu(3) P(5) 111.6(2) ? ? ? yes
P(4) Cu(3) P(5) 122.1(2) ? ? ? yes
Se(1) Cu(4) Se(4) 112.0(1) ? ? ? yes
Se(1) Cu(4) P(6) 122.2(2) ? ? ? yes
Se(4) Cu(4) P(6) 124.3(2) ? ? ? yes
Se(2) Cu(5) Se(4) 114.9(1) ? ? ? yes
Se(2) Cu(5) P(7) 118.9(2) ? ? ? yes
Se(4) Cu(5) P(7) 125.4(2) ? ? ? yes
Se(1) Cu(6) Se(3) 115.8(1) ? ? ? yes
Se(1) Cu(6) P(8) 117.4(2) ? ? ? yes
Se(3) Cu(6) P(8) 125.8(2) ? ? ? yes
Cu(1) P(1) N(1) 118.6(7) ? ? ? yes
Cu(1) P(1) C(25) 113.0(9) ? ? ? yes
Cu(1) P(1) C(31) 115.2(7) ? ? ? yes
N(1) P(1) C(25) 100.3(10) ? ? ? yes
N(1) P(1) C(31) 104.3(9) ? ? ? yes
C(25) P(1) C(31) 103.4(10) ? ? ? yes
Cu(1) P(2) N(2) 119.0(6) ? ? ? yes
Cu(1) P(2) C(37) 114.5(7) ? ? ? yes
Cu(1) P(2) C(43) 112.1(8) ? ? ? yes
N(2) P(2) C(37) 105.9(9) ? ? ? yes
N(2) P(2) C(43) 99.7(10) ? ? ? yes
C(37) P(2) C(43) 103.6(10) ? ? ? yes
Cu(2) P(3) N(3) 115.0(6) ? ? ? yes
Cu(2) P(3) C(49) 119.1(7) ? ? ? yes
Cu(2) P(3) C(55) 109.3(9) ? ? ? yes
N(3) P(3) C(49) 103(1) ? ? ? yes
N(3) P(3) C(55) 104(1) ? ? ? yes
C(49) P(3) C(55) 104.3(10) ? ? ? yes
Cu(3) P(4) N(3) 119.1(6) ? ? ? yes
Cu(3) P(4) C(61) 115.2(8) ? ? ? yes
Cu(3) P(4) C(67) 111.1(8) ? ? ? yes
N(3) P(4) C(61) 100(1) ? ? ? yes
N(3) P(4) C(67) 103(1) ? ? ? yes
C(61) P(4) C(67) 105(1) ? ? ? yes
Cu(3) P(5) N(4) 119.8(7) ? ? ? yes
Cu(3) P(5) C(73) 120.3(8) ? ? ? yes
Cu(3) P(5) C(79) 109.8(8) ? ? ? yes
N(4) P(5) C(73) 98(1) ? ? ? yes
N(4) P(5) C(79) 102(1) ? ? ? yes
C(73) P(5) C(79) 102(1) ? ? ? yes
Cu(4) P(6) N(4) 116.2(6) ? ? ? yes
Cu(4) P(6) C(85) 119.7(7) ? ? ? yes
Cu(4) P(6) C(91) 107.1(8) ? ? ? yes
N(4) P(6) C(85) 99(1) ? ? ? yes
N(4) P(6) C(91) 107(1) ? ? ? yes
C(85) P(6) C(91) 105.1(10) ? ? ? yes
Cu(5) P(7) N(2) 110.8(7) ? ? ? yes
Cu(5) P(7) C(97) 111.2(7) ? ? ? yes
Cu(5) P(7) C(103) 122.0(7) ? ? ? yes
N(2) P(7) C(97) 104.1(9) ? ? ? yes
N(2) P(7) C(103) 105.2(9) ? ? ? yes
C(97) P(7) C(103) 101(1) ? ? ? yes
Cu(6) P(8) N(1) 112.0(7) ? ? ? yes
Cu(6) P(8) C(109) 123.0(7) ? ? ? yes
Cu(6) P(8) C(115) 110.3(7) ? ? ? yes
N(1) P(8) C(109) 104.3(9) ? ? ? yes
N(1) P(8) C(115) 103.3(9) ? ? ? yes
C(109) P(8) C(115) 101(1) ? ? ? yes
F(7) F(6) B(2) 61(6) ? ? ? yes
F(6) F(7) B(2) 53(5) ? ? ? yes
P(1) N(1) P(8) 120.8(10) ? ? ? yes
P(2) N(2) P(7) 121(1) ? ? ? yes
P(3) N(3) P(4) 129.1(10) ? ? ? yes
P(5) N(4) P(6) 128(1) ? ? ? yes
Se(1) C(1) C(2) 119(1) ? ? ? yes
Se(1) C(1) C(6) 113(1) ? ? ? yes
C(2) C(1) C(6) 126(1) ? ? ? yes
C(1) C(2) C(3) 119(1) ? ? ? yes
C(2) C(3) C(4) 118(2) ? ? ? yes
C(3) C(4) C(5) 119(2) ? ? ? yes
C(4) C(5) C(6) 127(2) ? ? ? yes
C(1) C(6) C(5) 108(1) ? ? ? yes
Se(2) C(7) C(8) 114(1) ? ? ? yes
Se(2) C(7) C(12) 123(1) ? ? ? yes
C(8) C(7) C(12) 121(1) ? ? ? yes
C(7) C(8) C(9) 113(1) ? ? ? yes
C(8) C(9) C(10) 123(1) ? ? ? yes
C(9) C(10) C(11) 122(2) ? ? ? yes
C(10) C(11) C(12) 120(2) ? ? ? yes
C(7) C(12) C(11) 119(1) ? ? ? yes
Se(3) C(13) C(14) 119(2) ? ? ? yes
Se(3) C(13) C(18) 120(1) ? ? ? yes
C(14) C(13) C(18) 119(2) ? ? ? yes
C(13) C(14) C(15) 116(3) ? ? ? yes
C(14) C(15) C(16) 123(4) ? ? ? yes
C(15) C(16) C(17) 120(5) ? ? ? yes
C(16) C(17) C(18) 119(3) ? ? ? yes
C(13) C(18) C(17) 120(2) ? ? ? yes
Se(4) C(19) C(20) 119(1) ? ? ? yes
Se(4) C(19) C(24) 120(1) ? ? ? yes
C(20) C(19) C(24) 120(2) ? ? ? yes
C(19) C(20) C(21) 116(2) ? ? ? yes
C(20) C(21) C(22) 121(3) ? ? ? yes
C(21) C(22) C(23) 122(4) ? ? ? yes
C(22) C(23) C(24) 116(3) ? ? ? yes
C(19) C(24) C(23) 121(2) ? ? ? yes
P(1) C(25) C(26) 119(1) ? ? ? yes
P(1) C(25) C(30) 122(1) ? ? ? yes
C(26) C(25) C(30) 118(2) ? ? ? yes
C(25) C(26) C(27) 117(2) ? ? ? yes
C(26) C(27) C(28) 124(2) ? ? ? yes
C(27) C(28) C(29) 120(3) ? ? ? yes
C(28) C(29) C(30) 117(3) ? ? ? yes
C(25) C(30) C(29) 122(2) ? ? ? yes
P(1) C(31) C(32) 122(1) ? ? ? yes
P(1) C(31) C(36) 116(1) ? ? ? yes
C(32) C(31) C(36) 120(2) ? ? ? yes
C(31) C(32) C(33) 121(2) ? ? ? yes
C(32) C(33) C(34) 116(2) ? ? ? yes
C(33) C(34) C(35) 120(2) ? ? ? yes
C(34) C(35) C(36) 123(2) ? ? ? yes
C(31) C(36) C(35) 116(2) ? ? ? yes
P(2) C(37) C(38) 119(1) ? ? ? yes
P(2) C(37) C(42) 122(1) ? ? ? yes
C(38) C(37) C(42) 117(2) ? ? ? yes
C(37) C(38) C(39) 122(2) ? ? ? yes
C(38) C(39) C(40) 117(2) ? ? ? yes
C(39) C(40) C(41) 122(2) ? ? ? yes
C(40) C(41) C(42) 116(3) ? ? ? yes
C(37) C(42) C(41) 122(2) ? ? ? yes
P(2) C(43) C(44) 122(1) ? ? ? yes
P(2) C(43) C(48) 118(1) ? ? ? yes
C(44) C(43) C(48) 118(2) ? ? ? yes
C(43) C(44) C(45) 123(2) ? ? ? yes
C(44) C(45) C(46) 114(2) ? ? ? yes
C(45) C(46) C(47) 124(2) ? ? ? yes
C(46) C(47) C(48) 120(2) ? ? ? yes
C(43) C(48) C(47) 117(2) ? ? ? yes
P(3) C(49) C(50) 127(1) ? ? ? yes
P(3) C(49) C(54) 115(1) ? ? ? yes
C(50) C(49) C(54) 116(2) ? ? ? yes
C(49) C(50) C(51) 126(2) ? ? ? yes
C(50) C(51) C(52) 117(2) ? ? ? yes
C(51) C(52) C(53) 118(3) ? ? ? yes
C(52) C(53) C(54) 118(3) ? ? ? yes
C(49) C(54) C(53) 121(2) ? ? ? yes
P(3) C(55) C(56) 118(2) ? ? ? yes
P(3) C(55) C(60) 123(2) ? ? ? yes
C(56) C(55) C(60) 117(2) ? ? ? yes
C(55) C(56) C(57) 125(2) ? ? ? yes
C(56) C(57) C(58) 115(2) ? ? ? yes
C(57) C(58) C(59) 122(3) ? ? ? yes
C(58) C(59) C(60) 120(3) ? ? ? yes
C(55) C(60) C(59) 117(2) ? ? ? yes
P(4) C(61) C(62) 124(1) ? ? ? yes
P(4) C(61) C(66) 119(1) ? ? ? yes
C(62) C(61) C(66) 116(2) ? ? ? yes
C(61) C(62) C(63) 118(2) ? ? ? yes
C(62) C(63) C(64) 124(3) ? ? ? yes
C(63) C(64) C(65) 117(3) ? ? ? yes
C(64) C(65) C(66) 119(3) ? ? ? yes
C(61) C(66) C(65) 122(2) ? ? ? yes
P(4) C(67) C(68) 119(2) ? ? ? yes
P(4) C(67) C(72) 121(2) ? ? ? yes
C(68) C(67) C(72) 118(2) ? ? ? yes
C(67) C(68) C(69) 121(3) ? ? ? yes
C(68) C(69) C(70) 124(3) ? ? ? yes
C(69) C(70) C(71) 115(4) ? ? ? yes
C(70) C(71) C(72) 125(4) ? ? ? yes
C(67) C(72) C(71) 114(3) ? ? ? yes
P(5) C(73) C(74) 120(2) ? ? ? yes
P(5) C(73) C(78) 120(2) ? ? ? yes
C(74) C(73) C(78) 119(2) ? ? ? yes
C(73) C(74) C(75) 124(3) ? ? ? yes
C(74) C(75) C(76) 114(3) ? ? ? yes
C(75) C(76) C(77) 122(4) ? ? ? yes
C(76) C(77) C(78) 122(3) ? ? ? yes
C(73) C(78) C(77) 115(2) ? ? ? yes
P(5) C(79) C(80) 115(2) ? ? ? yes
P(5) C(79) C(84) 119(2) ? ? ? yes
C(80) C(79) C(84) 124(2) ? ? ? yes
C(79) C(80) C(81) 119(2) ? ? ? yes
C(80) C(81) C(82) 121(3) ? ? ? yes
C(81) C(82) C(83) 120(4) ? ? ? yes
C(82) C(83) C(84) 116(4) ? ? ? yes
C(79) C(84) C(83) 116(3) ? ? ? yes
P(6) C(85) C(86) 130(1) ? ? ? yes
P(6) C(85) C(90) 122(1) ? ? ? yes
C(86) C(85) C(90) 107(2) ? ? ? yes
C(85) C(86) C(87) 135(2) ? ? ? yes
C(86) C(87) C(88) 108(3) ? ? ? yes
C(87) C(88) C(89) 122(3) ? ? ? yes
C(88) C(89) C(90) 118(3) ? ? ? yes
C(85) C(90) C(89) 124(2) ? ? ? yes
P(6) C(91) C(92) 118(2) ? ? ? yes
P(6) C(91) C(96) 115(2) ? ? ? yes
C(92) C(91) C(96) 124(2) ? ? ? yes
C(91) C(92) C(93) 122(2) ? ? ? yes
C(92) C(93) C(94) 121(3) ? ? ? yes
C(93) C(94) C(95) 117(4) ? ? ? yes
C(94) C(95) C(96) 121(5) ? ? ? yes
C(91) C(96) C(95) 109(3) ? ? ? yes
P(7) C(97) C(98) 124(1) ? ? ? yes
P(7) C(97) C(102) 115(1) ? ? ? yes
C(98) C(97) C(102) 120(2) ? ? ? yes
C(97) C(98) C(99) 121(2) ? ? ? yes
C(98) C(99) C(100) 116(2) ? ? ? yes
C(99) C(100) C(101) 122(2) ? ? ? yes
C(100) C(101) C(102) 120(2) ? ? ? yes
C(97) C(102) C(101) 118(2) ? ? ? yes
P(7) C(103) C(104) 122(1) ? ? ? yes
P(7) C(103) C(108) 122(1) ? ? ? yes
C(104) C(103) C(108) 115(2) ? ? ? yes
C(103) C(104) C(105) 119(2) ? ? ? yes
C(104) C(105) C(106) 116(3) ? ? ? yes
C(105) C(106) C(107) 125(3) ? ? ? yes
C(106) C(107) C(108) 117(2) ? ? ? yes
C(103) C(108) C(107) 125(2) ? ? ? yes
P(8) C(109) C(110) 119(1) ? ? ? yes
P(8) C(109) C(114) 124(1) ? ? ? yes
C(110) C(109) C(114) 116(2) ? ? ? yes
C(109) C(110) C(111) 120(2) ? ? ? yes
C(110) C(111) C(112) 119(3) ? ? ? yes
C(111) C(112) C(113) 122(2) ? ? ? yes
C(112) C(113) C(114) 119(2) ? ? ? yes
C(109) C(114) C(113) 121(2) ? ? ? yes
P(8) C(115) C(116) 114(1) ? ? ? yes
P(8) C(115) C(120) 125(1) ? ? ? yes
C(116) C(115) C(120) 119(2) ? ? ? yes
C(115) C(116) C(117) 116(2) ? ? ? yes
C(116) C(117) C(118) 121(2) ? ? ? yes
C(117) C(118) C(119) 118(2) ? ? ? yes
C(118) C(119) C(120) 127(2) ? ? ? yes
C(115) C(120) C(119) 116(2) ? ? ? yes
O(1) C(121) C(122) 130(4) ? ? ? yes
O(1) C(121) C(123) 115(3) ? ? ? yes
C(122) C(121) C(123) 114(3) ? ? ? yes
O(2) C(124) C(125) 130(8) ? ? ? yes
O(2) C(124) C(126) 125(8) ? ? ? yes
C(125) C(124) C(126) 98(6) ? ? ? yes
O(3) C(127) C(128) 123(6) ? ? ? yes
O(3) C(127) C(129) 113(6) ? ? ? yes
C(128) C(127) C(129) 123(5) ? ? ? yes
F(1) B(1) F(2) 116(7) ? ? ? yes
F(1) B(1) F(3) 95(6) ? ? ? yes
F(1) B(1) F(4) 99(8) ? ? ? yes
F(2) B(1) F(3) 122(9) ? ? ? yes
F(2) B(1) F(4) 106(8) ? ? ? yes
F(3) B(1) F(4) 113(7) ? ? ? yes
F(5) B(2) F(6) 112(10) ? ? ? yes
F(5) B(2) F(7) 135(11) ? ? ? yes
F(5) B(2) F(8) 125(12) ? ? ? yes
F(6) B(2) F(7) 65(6) ? ? ? yes
F(6) B(2) F(8) 115(12) ? ? ? yes
F(7) B(2) F(8) 88(11) ? ? ? yes

loop_
_geom_bond_atom_site_label_1
_geom_bond_atom_site_label_2
_geom_bond_distance
_geom_bond_site_symmetry_1
_geom_bond_site_symmetry_2
_geom_bond_publ_flag
Se(1) Cu(1) 2.534(3) ? ? yes
Se(1) Cu(4) 2.393(3) ? ? yes
Se(1) Cu(6) 2.455(3) ? ? yes
Se(1) C(1) 1.95(2) ? ? yes
Se(2) Cu(1) 2.541(3) ? ? yes
Se(2) Cu(2) 2.391(3) ? ? yes
Se(2) Cu(5) 2.459(3) ? ? yes
Se(2) C(7) 1.93(2) ? ? yes
Se(3) Cu(2) 2.425(3) ? ? yes
Se(3) Cu(3) 2.596(4) ? ? yes
Se(3) Cu(6) 2.381(3) ? ? yes
Se(3) C(13) 1.93(3) ? ? yes
Se(4) Cu(3) 2.558(4) ? ? yes
Se(4) Cu(4) 2.416(4) ? ? yes
Se(4) Cu(5) 2.378(3) ? ? yes
Se(4) C(19) 1.94(2) ? ? yes
Cu(1) P(1) 2.305(6) ? ? yes
Cu(1) P(2) 2.317(6) ? ? yes
Cu(2) P(3) 2.225(6) ? ? yes
Cu(3) P(4) 2.291(6) ? ? yes
Cu(3) P(5) 2.291(5) ? ? yes
Cu(4) P(6) 2.212(5) ? ? yes
Cu(5) P(7) 2.248(6) ? ? yes
Cu(6) P(8) 2.251(6) ? ? yes
P(1) N(1) 1.70(2) ? ? yes
P(1) C(25) 1.76(2) ? ? yes
P(1) C(31) 1.82(2) ? ? yes
P(2) N(2) 1.71(2) ? ? yes
P(2) C(37) 1.78(2) ? ? yes
P(2) C(43) 1.78(2) ? ? yes
P(3) N(3) 1.68(2) ? ? yes
P(3) C(49) 1.85(2) ? ? yes
P(3) C(55) 1.84(3) ? ? yes
P(4) N(3) 1.68(2) ? ? yes
P(4) C(61) 1.80(2) ? ? yes
P(4) C(67) 1.88(3) ? ? yes
P(5) N(4) 1.66(2) ? ? yes
P(5) C(73) 1.82(3) ? ? yes
P(5) C(79) 1.82(3) ? ? yes
P(6) N(4) 1.71(2) ? ? yes
P(6) C(85) 1.83(2) ? ? yes
P(6) C(91) 1.90(3) ? ? yes
P(7) N(2) 1.71(2) ? ? yes
P(7) C(97) 1.82(2) ? ? yes
P(7) C(103) 1.82(2) ? ? yes
P(8) N(1) 1.70(2) ? ? yes
P(8) C(109) 1.79(2) ? ? yes
P(8) C(115) 1.81(2) ? ? yes
F(1) B(1) 1.33(9) ? ? yes
F(2) B(1) 1.29(9) ? ? yes
F(3) B(1) 1.37(9) ? ? yes
F(4) B(1) 1.3(1) ? ? yes
F(5) B(2) 1.4(1) ? ? yes
F(6) F(7) 1.70(8) ? ? yes
F(6) B(2) 1.5(1) ? ? yes
F(7) B(2) 1.6(1) ? ? yes
F(8) B(2) 1.2(2) ? ? yes
O(1) C(121) 1.20(4) ? ? yes
O(2) C(124) 0.98(7) ? ? yes
O(3) C(127) 1.27(6) ? ? yes
C(1) C(2) 1.38(3) ? ? yes
C(1) C(6) 1.45(3) ? ? yes
C(2) C(3) 1.41(3) ? ? yes
C(3) C(4) 1.46(4) ? ? yes
C(4) C(5) 1.28(4) ? ? yes
C(5) C(6) 1.52(3) ? ? yes
C(7) C(8) 1.42(3) ? ? yes
C(7) C(12) 1.44(3) ? ? yes
C(8) C(9) 1.49(3) ? ? yes
C(9) C(10) 1.28(3) ? ? yes
C(10) C(11) 1.39(3) ? ? yes
C(11) C(12) 1.36(3) ? ? yes
C(13) C(14) 1.35(4) ? ? yes
C(13) C(18) 1.42(4) ? ? yes
C(14) C(15) 1.43(6) ? ? yes
C(15) C(16) 1.36(6) ? ? yes
C(16) C(17) 1.29(5) ? ? yes
C(17) C(18) 1.41(5) ? ? yes
C(19) C(20) 1.43(4) ? ? yes
C(19) C(24) 1.41(4) ? ? yes
C(20) C(21) 1.48(5) ? ? yes
C(21) C(22) 1.40(5) ? ? yes
C(22) C(23) 1.37(5) ? ? yes
C(23) C(24) 1.47(5) ? ? yes
C(25) C(26) 1.43(3) ? ? yes
C(25) C(30) 1.41(3) ? ? yes
C(26) C(27) 1.36(4) ? ? yes
C(27) C(28) 1.44(4) ? ? yes
C(28) C(29) 1.32(4) ? ? yes
C(29) C(30) 1.47(4) ? ? yes
C(31) C(32) 1.39(4) ? ? yes
C(31) C(36) 1.44(3) ? ? yes
C(32) C(33) 1.41(4) ? ? yes
C(33) C(34) 1.39(4) ? ? yes
C(34) C(35) 1.42(4) ? ? yes
C(35) C(36) 1.35(4) ? ? yes
C(37) C(38) 1.37(3) ? ? yes
C(37) C(42) 1.43(4) ? ? yes
C(38) C(39) 1.39(4) ? ? yes
C(39) C(40) 1.44(4) ? ? yes
C(40) C(41) 1.40(4) ? ? yes
C(41) C(42) 1.40(4) ? ? yes
C(43) C(44) 1.36(3) ? ? yes
C(43) C(48) 1.46(3) ? ? yes
C(44) C(45) 1.50(4) ? ? yes
C(45) C(46) 1.38(4) ? ? yes
C(46) C(47) 1.37(4) ? ? yes
C(47) C(48) 1.43(3) ? ? yes
C(49) C(50) 1.29(3) ? ? yes
C(49) C(54) 1.38(3) ? ? yes
C(50) C(51) 1.36(4) ? ? yes
C(51) C(52) 1.42(5) ? ? yes
C(52) C(53) 1.35(4) ? ? yes
C(53) C(54) 1.44(4) ? ? yes
C(55) C(56) 1.42(4) ? ? yes
C(55) C(60) 1.44(4) ? ? yes
C(56) C(57) 1.36(4) ? ? yes
C(57) C(58) 1.36(4) ? ? yes
C(58) C(59) 1.44(5) ? ? yes
C(59) C(60) 1.37(5) ? ? yes
C(61) C(62) 1.39(4) ? ? yes
C(61) C(66) 1.38(4) ? ? yes
C(62) C(63) 1.39(4) ? ? yes
C(63) C(64) 1.35(5) ? ? yes
C(64) C(65) 1.35(4) ? ? yes
C(65) C(66) 1.40(4) ? ? yes
C(67) C(68) 1.35(4) ? ? yes
C(67) C(72) 1.34(4) ? ? yes
C(68) C(69) 1.36(5) ? ? yes
C(69) C(70) 1.31(5) ? ? yes
C(70) C(71) 1.27(5) ? ? yes
C(71) C(72) 1.50(6) ? ? yes
C(73) C(74) 1.31(4) ? ? yes
C(73) C(78) 1.37(4) ? ? yes
C(74) C(75) 1.39(5) ? ? yes
C(75) C(76) 1.40(5) ? ? yes
C(76) C(77) 1.24(5) ? ? yes
C(77) C(78) 1.48(5) ? ? yes
C(79) C(80) 1.37(4) ? ? yes
C(79) C(84) 1.42(4) ? ? yes
C(80) C(81) 1.45(5) ? ? yes
C(81) C(82) 1.38(5) ? ? yes
C(82) C(83) 1.47(6) ? ? yes
C(83) C(84) 1.55(7) ? ? yes
C(85) C(86) 1.24(3) ? ? yes
C(85) C(90) 1.39(4) ? ? yes
C(86) C(87) 1.49(5) ? ? yes
C(87) C(88) 1.36(5) ? ? yes
C(88) C(89) 1.31(5) ? ? yes
C(89) C(90) 1.41(5) ? ? yes
C(91) C(92) 1.31(3) ? ? yes
C(91) C(96) 1.44(4) ? ? yes
C(92) C(93) 1.41(5) ? ? yes
C(93) C(94) 1.28(5) ? ? yes
C(94) C(95) 1.49(7) ? ? yes
C(95) C(96) 1.49(8) ? ? yes
C(97) C(98) 1.40(3) ? ? yes
C(97) C(102) 1.40(3) ? ? yes
C(98) C(99) 1.41(4) ? ? yes
C(99) C(100) 1.41(4) ? ? yes
C(100) C(101) 1.34(4) ? ? yes
C(101) C(102) 1.42(4) ? ? yes
C(103) C(104) 1.41(4) ? ? yes
C(103) C(108) 1.35(3) ? ? yes
C(104) C(105) 1.43(4) ? ? yes
C(105) C(106) 1.32(4) ? ? yes
C(106) C(107) 1.33(4) ? ? yes
C(107) C(108) 1.34(4) ? ? yes
C(109) C(110) 1.40(3) ? ? yes
C(109) C(114) 1.43(4) ? ? yes
C(110) C(111) 1.40(4) ? ? yes
C(111) C(112) 1.33(4) ? ? yes
C(112) C(113) 1.36(4) ? ? yes
C(113) C(114) 1.36(4) ? ? yes
C(115) C(116) 1.42(4) ? ? yes
C(115) C(120) 1.44(3) ? ? yes
C(116) C(117) 1.51(4) ? ? yes
C(117) C(118) 1.31(4) ? ? yes
C(118) C(119) 1.34(4) ? ? yes
C(119) C(120) 1.37(4) ? ? yes
C(121) C(122) 1.57(6) ? ? yes
C(121) C(123) 1.59(6) ? ? yes
C(124) C(125) 1.62(9) ? ? yes
C(124) C(126) 1.6(1) ? ? yes
C(127) C(128) 1.53(8) ? ? yes
C(127) C(129) 1.63(9) ? ? yes
